data_7240602
loop_
_publ_author_name
'Bo, Qi-Bing'
'Wang, Jia-Yin'
'Shi, Yang'
'Tao, Dong-Liang'
'Yin, Guo-Yin'

_publ_section_title
;
 2D chain layer versus 1D chain: rigid aromatic benzoate disassembling
 flexible alicyclic dicarboxylate-based lanthanide coordination polymers
 with enhanced photoluminescence and characteristic behavior of
 single-molecule magnet.
;
_journal_name_full CrystEngComm
_journal_paper_doi 10.1039/D0CE00583E
_journal_year 2020
_chemical_formula_moiety 'C12 H11 O7 Tb'
_chemical_formula_sum 'C12 H11 O7 Tb'
_chemical_formula_weight 426.13
_space_group_crystal_system monoclinic
_space_group_IT_number 14
_space_group_name_Hall '-P 2ybc'
_space_group_name_H-M_alt 'P 1 21/c 1'
_atom_sites_solution_hydrogens mixed
_atom_sites_solution_primary direct
_audit_creation_date 2019-11-02
_audit_creation_method
;
Olex2 1.2-alpha
(compiled 2016.11.07 svn.r3352 for OlexSys, GUI svn.r5261)
;
_audit_update_record
;
2019-11-02 deposited with the CCDC.	2020-06-03 downloaded from the CCDC.
;
_cell_angle_alpha 90
_cell_angle_beta 148.12(15)
_cell_angle_gamma 90
_cell_formula_units_Z 4
_cell_length_a 13.790(8)
_cell_length_b 7.4571(8)
_cell_length_c 23.894(14)
_cell_measurement_reflns_used 2357
_cell_measurement_temperature 293(2)
_cell_measurement_theta_max 28.6480
_cell_measurement_theta_min 3.9540
_cell_volume 1298(6)
_computing_cell_refinement 'CrysAlisPro 1.171.38.46 (Rigaku OD, 2015)'
_computing_data_collection 'CrysAlisPro 1.171.38.46 (Rigaku OD, 2015)'
_computing_data_reduction 'CrysAlisPro 1.171.38.46 (Rigaku OD, 2015)'
_computing_molecular_graphics 'Olex2 (Dolomanov et al., 2009)'
_computing_publication_material 'Olex2 (Dolomanov et al., 2009)'
_computing_structure_refinement 'ShelXL (Sheldrick, 2015)'
_computing_structure_solution 'SIR2004 (Burla et al., 2007)'
_diffrn_ambient_temperature 293(2)
_diffrn_detector 'CCD plate'
_diffrn_detector_area_resol_mean 16.0355
_diffrn_detector_type Eos
_diffrn_measured_fraction_theta_full 0.992
_diffrn_measured_fraction_theta_max 0.993
_diffrn_measurement_details
;
List of Runs (angles in degrees, time in seconds):

  # Type    Start    End  Width  t~exp~   \w     \q     \k     \f   Frames
#--------------------------------------------------------------------------
  1  \w    -53.00  35.00   1.00   28.43    --   15.86 -37.00-180.00   88
  2  \w     -3.00  85.00   1.00   28.43    --   15.86  37.00   0.00   88
  3  \w    -25.00  22.00   1.00   28.43    --  -16.95 -99.00 -30.00   47
  4  \w     32.00  88.00   1.00   28.43    --   15.86-178.00  60.00   56
  5  \w    -85.00 -25.00   1.00   28.43    --  -16.95 -77.00 150.00   60
;
_diffrn_measurement_device 'four-circle diffractometer'
_diffrn_measurement_device_type 'Xcalibur, Eos, Gemini'
_diffrn_measurement_method '\w scans'
_diffrn_orient_matrix_type 'CrysAlisPro convention (1999,Acta A55,543-557)'
_diffrn_orient_matrix_UB_11 -0.0784973000
_diffrn_orient_matrix_UB_12 -0.0559732000
_diffrn_orient_matrix_UB_13 -0.0402796000
_diffrn_orient_matrix_UB_21 -0.0569317000
_diffrn_orient_matrix_UB_22 0.0737170000
_diffrn_orient_matrix_UB_23 -0.0206691000
_diffrn_orient_matrix_UB_31 -0.0095007000
_diffrn_orient_matrix_UB_32 0.0221258000
_diffrn_orient_matrix_UB_33 -0.0333761000
_diffrn_radiation_monochromator graphite
_diffrn_radiation_probe x-ray
_diffrn_radiation_type MoK\a
_diffrn_radiation_wavelength 0.71073
_diffrn_reflns_av_R_equivalents 0.0815
_diffrn_reflns_av_unetI/netI 0.0768
_diffrn_reflns_Laue_measured_fraction_full 0.992
_diffrn_reflns_Laue_measured_fraction_max 0.993
_diffrn_reflns_limit_h_max 17
_diffrn_reflns_limit_h_min -16
_diffrn_reflns_limit_k_max 9
_diffrn_reflns_limit_k_min -9
_diffrn_reflns_limit_l_max 29
_diffrn_reflns_limit_l_min -28
_diffrn_reflns_number 7915
_diffrn_reflns_point_group_measured_fraction_full 0.992
_diffrn_reflns_point_group_measured_fraction_max 0.993
_diffrn_reflns_theta_full 25.242
_diffrn_reflns_theta_max 26.372
_diffrn_reflns_theta_min 3.229
_diffrn_source 'fine-focus sealed X-ray tube'
_diffrn_source_type 'Enhance (Mo) X-ray Source'
_exptl_absorpt_coefficient_mu 5.478
_exptl_absorpt_correction_T_max 1.00000
_exptl_absorpt_correction_T_min 0.73711
_exptl_absorpt_correction_type multi-scan
_exptl_absorpt_process_details
;
CrysAlisPro 1.171.38.46 (Rigaku Oxford Diffraction, 2015)
Empirical absorption correction using spherical harmonics,
 implemented in SCALE3 ABSPACK scaling algorithm.
;
_exptl_crystal_colour 'clear whiteish white'
_exptl_crystal_colour_lustre clear
_exptl_crystal_colour_modifier whiteish
_exptl_crystal_colour_primary white
_exptl_crystal_density_diffrn 2.181
_exptl_crystal_description needle
_exptl_crystal_F_000 816
_exptl_crystal_size_max 0.3
_exptl_crystal_size_mid 0.18
_exptl_crystal_size_min 0.07
_refine_diff_density_max 4.709
_refine_diff_density_min -4.668
_refine_diff_density_rms 0.431
_refine_ls_extinction_method none
_refine_ls_goodness_of_fit_ref 1.068
_refine_ls_hydrogen_treatment constr
_refine_ls_matrix_type full
_refine_ls_number_parameters 158
_refine_ls_number_reflns 2633
_refine_ls_number_restraints 0
_refine_ls_restrained_S_all 1.068
_refine_ls_R_factor_all 0.0957
_refine_ls_R_factor_gt 0.0759
_refine_ls_shift/su_max 0.000
_refine_ls_shift/su_mean 0.000
_refine_ls_structure_factor_coef Fsqd
_refine_ls_weighting_details
;
 w=1/[\s^2^(Fo^2^)+(0.1323P)^2^]
 where P=(Fo^2^+2Fc^2^)/3
;
_refine_ls_weighting_scheme calc
_refine_ls_wR_factor_gt 0.1850
_refine_ls_wR_factor_ref 0.2067
_reflns_Friedel_coverage 0.000
_reflns_number_gt 2009
_reflns_number_total 2633
_reflns_threshold_expression 'I > 2\s(I)'
_cod_data_source_file d0ce00583e2.cif
_cod_data_source_block cpdc-bc-Tb
_cod_original_cell_volume 1298(3)
_cod_database_code 7240602
_shelxl_version_number 2013-2
_chemical_oxdiff_formula 'C H O Tb Ba'
_shelx_space_group_comment
;
The symmetry employed for this shelxl refinement is uniquely defined
by the following loop, which should always be used as a source of
symmetry information in preference to the above space-group names.
They are only intended as comments.
;
_reflns_odcompleteness_completeness 99.51
_reflns_odcompleteness_iscentric 1
_reflns_odcompleteness_theta 26.32
_olex2_refinement_description
;
1. Fixed Uiso
 At 1.2 times of:
  All C(H) groups, All C(H,H) groups
 At 1.5 times of:
  All O(H,H) groups
2. Uiso/Uaniso restraints and constraints
Uanis(O3) = Uanis(O4) = Uanis(O1) = Uanis(O2)
Uanis(C2) = Uanis(C1)
3.a Rotating group:
 O7(H7A,H7B)
3.b Ternary CH refined with riding coordinates:
 C4(H4), C3(H3)
3.c Secondary CH2 refined with riding coordinates:
 C5(H5A,H5B)
3.d Aromatic/amide H refined with riding coordinates:
 C8(H8), C12(H12), C11(H11), C10(H10), C9(H9)
;
_olex2_submission_special_instructions 'No special instructions were received'
_oxdiff_exptl_absorpt_empirical_details
;
Empirical correction (ABSPACK) includes:
- Absorption correction using spherical harmonics
- Frame scaling
;
_oxdiff_exptl_absorpt_empirical_full_max 1.273
_oxdiff_exptl_absorpt_empirical_full_min 0.797

loop_
_space_group_symop_operation_xyz
'x, y, z'
'-x, y+1/2, -z+1/2'
'-x, -y, -z'
'x, -y-1/2, z-1/2'

loop_
_atom_site_label
_atom_site_type_symbol
_atom_site_fract_x
_atom_site_fract_y
_atom_site_fract_z
_atom_site_U_iso_or_equiv
_atom_site_adp_type
_atom_site_occupancy
_atom_site_site_symmetry_order
_atom_site_calc_flag
_atom_site_refinement_flags_posn
_atom_site_refinement_flags_adp
_atom_site_refinement_flags_occupancy
_atom_site_disorder_assembly
_atom_site_disorder_group
Tb1 Tb 0.39655(7) 0.55937(7) 0.20424(4) 0.0213(3) Uani 1 1 d . . . . .
O3 O 0.5970(11) 0.3491(11) 0.3466(6) 0.0286(10) Uani 1 1 d . . . . .
O4 O 0.8673(11) 0.2661(11) 0.4489(6) 0.0286(10) Uani 1 1 d . . . . .
O5 O 0.5941(14) 0.4966(12) 0.2289(8) 0.035(2) Uani 1 1 d . . . . .
O1 O 0.6623(11) 0.7252(11) 0.3569(6) 0.0286(10) Uani 1 1 d . . . . .
O2 O 0.8047(12) 0.9440(10) 0.4699(7) 0.0286(10) Uani 1 1 d . . . . .
O7 O 0.1598(12) 0.4148(11) 0.1407(7) 0.032(2) Uani 1 1 d . . . . .
H7A H 0.1990 0.3891 0.1930 0.048 Uiso 1 1 d GR . . . .
H7B H 0.1271 0.3171 0.1082 0.048 Uiso 1 1 d GR . . . .
O6 O 0.6611(12) 0.2173(11) 0.2401(7) 0.033(2) Uani 1 1 d . . . . .
C2 C 0.7723(16) 0.3562(15) 0.4359(9) 0.0252(18) Uani 1 1 d . . . . .
C4 C 0.8672(19) 0.4514(15) 0.5292(10) 0.030(3) Uani 1 1 d . . . . .
H4 H 0.9801 0.3939 0.5978 0.036 Uiso 1 1 calc R . . . .
C1 C 0.7735(16) 0.7777(15) 0.4489(8) 0.0252(18) Uani 1 1 d . . . . .
C5 C 0.755(2) 0.5388(17) 0.5185(13) 0.039(3) Uani 1 1 d . . . . .
H5A H 0.7971 0.5289 0.5776 0.047 Uiso 1 1 calc R . . . .
H5B H 0.6223 0.5371 0.4492 0.047 Uiso 1 1 calc R . . . .
C7 C 0.696(2) 0.4367(16) 0.1873(11) 0.034(3) Uani 1 1 d . . . . .
C3 C 0.8644(18) 0.6570(18) 0.5328(10) 0.032(3) Uani 1 1 d . . . . .
H3 H 0.9757 0.7074 0.6042 0.039 Uiso 1 1 calc R . . . .
C6 C 0.6486(17) 0.3818(17) 0.2219(9) 0.028(3) Uani 1 1 d . . . . .
C8 C 0.757(2) 0.314(2) 0.1783(11) 0.043(3) Uani 1 1 d . . . . .
H8 H 0.7711 0.1945 0.1948 0.052 Uiso 1 1 calc R . . . .
C12 C 0.677(2) 0.617(2) 0.1634(14) 0.055(4) Uani 1 1 d . . . . .
H12 H 0.6400 0.7021 0.1713 0.066 Uiso 1 1 calc R . . . .
C11 C 0.716(3) 0.667(3) 0.1272(15) 0.076(6) Uani 1 1 d . . . . .
H11 H 0.7008 0.7860 0.1094 0.091 Uiso 1 1 calc R . . . .
C10 C 0.775(3) 0.545(3) 0.1170(19) 0.080(7) Uani 1 1 d . . . . .
H10 H 0.7977 0.5806 0.0916 0.096 Uiso 1 1 calc R . . . .
C9 C 0.799(3) 0.370(3) 0.1446(15) 0.066(5) Uani 1 1 d . . . . .
H9 H 0.8439 0.2879 0.1408 0.080 Uiso 1 1 calc R . . . .

loop_
_atom_site_aniso_label
_atom_site_aniso_U_11
_atom_site_aniso_U_22
_atom_site_aniso_U_33
_atom_site_aniso_U_23
_atom_site_aniso_U_13
_atom_site_aniso_U_12
Tb1 0.0261(4) 0.0038(4) 0.0283(4) -0.0002(2) 0.0222(4) -0.0004(2)
O3 0.034(2) 0.012(2) 0.032(2) -0.0012(18) 0.027(2) -0.0005(18)
O4 0.034(2) 0.012(2) 0.032(2) -0.0012(18) 0.027(2) -0.0005(18)
O5 0.049(6) 0.009(4) 0.054(6) -0.001(4) 0.045(5) 0.003(4)
O1 0.034(2) 0.012(2) 0.032(2) -0.0012(18) 0.027(2) -0.0005(18)
O2 0.034(2) 0.012(2) 0.032(2) -0.0012(18) 0.027(2) -0.0005(18)
O7 0.037(5) 0.012(4) 0.040(5) -0.007(4) 0.031(5) -0.009(4)
O6 0.045(5) 0.010(4) 0.052(5) 0.005(4) 0.043(5) 0.003(4)
C2 0.027(4) 0.010(4) 0.026(4) -0.001(3) 0.021(4) 0.001(3)
C4 0.039(7) 0.013(6) 0.032(6) 0.009(5) 0.030(6) 0.009(5)
C1 0.027(4) 0.010(4) 0.026(4) -0.001(3) 0.021(4) 0.001(3)
C5 0.064(10) 0.015(6) 0.052(8) 0.008(6) 0.051(8) 0.008(6)
C7 0.040(8) 0.020(7) 0.037(7) 0.004(5) 0.032(7) 0.007(5)
C3 0.043(7) 0.022(7) 0.033(6) 0.001(5) 0.032(6) 0.004(6)
C6 0.036(7) 0.015(6) 0.033(6) 0.001(5) 0.029(6) 0.003(5)
C8 0.071(10) 0.024(7) 0.062(8) -0.011(7) 0.061(9) -0.008(7)
C12 0.076(12) 0.023(7) 0.084(11) 0.009(8) 0.071(11) 0.002(8)
C11 0.119(17) 0.048(11) 0.097(14) -0.002(11) 0.098(15) -0.013(12)
C10 0.122(19) 0.068(15) 0.102(16) -0.017(12) 0.103(17) -0.031(13)
C9 0.083(13) 0.064(13) 0.095(13) -0.003(12) 0.083(13) 0.004(12)

loop_
_atom_type_symbol
_atom_type_description
_atom_type_scat_dispersion_real
_atom_type_scat_dispersion_imag
_atom_type_scat_source
C C 0.0033 0.0016 'International Tables Vol C Tables 4.2.6.8 and 6.1.1.4'
H H 0.0000 0.0000 'International Tables Vol C Tables 4.2.6.8 and 6.1.1.4'
O O 0.0106 0.0060 'International Tables Vol C Tables 4.2.6.8 and 6.1.1.4'
Tb Tb -0.1723 4.1537 'International Tables Vol C Tables 4.2.6.8 and 6.1.1.4'

loop_
_geom_angle_atom_site_label_1
_geom_angle_atom_site_label_2
_geom_angle_atom_site_label_3
_geom_angle
_geom_angle_site_symmetry_1
_geom_angle_site_symmetry_3
_geom_angle_publ_flag
O3 Tb1 O3 141.15(17) . 2_655 ?
O3 Tb1 O4 164.6(3) . 2_655 ?
O3 Tb1 O4 51.4(3) 2_655 2_655 ?
O3 Tb1 O1 67.0(3) . 2_645 ?
O3 Tb1 O1 131.5(3) 2_655 2_645 ?
O3 Tb1 O2 117.1(3) . 2_645 ?
O3 Tb1 O7 85.0(4) . . ?
O3 Tb1 C2 26.4(3) 2_655 2_655 ?
O3 Tb1 C2 167.5(3) . 2_655 ?
O3 Tb1 C1 109.2(3) 2_655 2_645 ?
O3 Tb1 C1 92.2(3) . 2_645 ?
O4 Tb1 O1 112.7(3) 2_655 2_645 ?
O4 Tb1 C2 25.8(3) 2_655 2_655 ?
O4 Tb1 C1 89.3(4) 2_655 2_645 ?
O5 Tb1 O3 79.3(4) . . ?
O5 Tb1 O3 77.1(3) . 2_655 ?
O5 Tb1 O4 115.6(3) . 2_655 ?
O5 Tb1 O1 71.9(3) . 2_645 ?
O5 Tb1 O1 76.3(4) . . ?
O5 Tb1 O2 75.7(4) . 2_645 ?
O5 Tb1 O7 139.0(3) . . ?
O5 Tb1 O6 148.3(3) . 2_655 ?
O5 Tb1 C2 93.8(4) . 2_655 ?
O5 Tb1 C1 72.2(4) . 2_645 ?
O1 Tb1 O3 75.1(4) . . ?
O1 Tb1 O3 69.6(3) . 2_655 ?
O1 Tb1 O4 110.8(4) . 2_655 ?
O1 Tb1 O1 133.9(2) . 2_645 ?
O1 Tb1 O2 146.3(3) . 2_645 ?
O1 Tb1 O7 135.2(3) . . ?
O1 Tb1 O6 72.0(3) . 2_655 ?
O1 Tb1 C2 93.2(4) . 2_655 ?
O1 Tb1 C2 121.1(3) 2_645 2_655 ?
O1 Tb1 C1 147.7(3) . 2_645 ?
O1 Tb1 C1 25.4(3) 2_645 2_645 ?
O2 Tb1 O3 86.3(3) 2_645 2_655 ?
O2 Tb1 O4 66.3(3) 2_645 2_655 ?
O2 Tb1 O1 50.5(2) 2_645 2_645 ?
O2 Tb1 C2 70.6(3) 2_645 2_655 ?
O2 Tb1 C1 25.1(3) 2_645 2_645 ?
O7 Tb1 O3 132.1(3) . 2_655 ?
O7 Tb1 O4 81.1(4) . 2_655 ?
O7 Tb1 O1 67.1(3) . 2_645 ?
O7 Tb1 O2 78.4(4) . 2_645 ?
O7 Tb1 C2 106.8(4) . 2_655 ?
O7 Tb1 C1 70.9(4) . 2_645 ?
O6 Tb1 O3 90.6(3) 2_655 2_655 ?
O6 Tb1 O3 93.5(3) 2_655 . ?
O6 Tb1 O4 75.6(3) 2_655 2_655 ?
O6 Tb1 O1 133.5(3) 2_655 2_645 ?
O6 Tb1 O2 133.3(3) 2_655 2_645 ?
O6 Tb1 O7 69.6(3) 2_655 . ?
O6 Tb1 C2 86.9(3) 2_655 2_655 ?
O6 Tb1 C1 139.4(3) 2_655 2_645 ?
C2 Tb1 C1 95.7(4) 2_655 2_645 ?
Tb1 O3 Tb1 110.4(3) . 2_645 ?
C2 O3 Tb1 127.6(7) . . ?
C2 O3 Tb1 92.8(7) . 2_645 ?
C2 O4 Tb1 92.9(7) . 2_645 ?
C6 O5 Tb1 146.0(9) . . ?
Tb1 O1 Tb1 107.1(3) . 2_655 ?
C1 O1 Tb1 91.1(7) . 2_655 ?
C1 O1 Tb1 147.7(8) . . ?
C1 O2 Tb1 98.9(7) . 2_655 ?
Tb1 O7 H7A 110.1 . . ?
Tb1 O7 H7B 109.9 . . ?
H7A O7 H7B 108.9 . . ?
C6 O6 Tb1 131.6(8) . 2_645 ?
O3 C2 Tb1 60.8(6) . 2_645 ?
O3 C2 C4 121.9(11) . . ?
O4 C2 Tb1 61.3(6) . 2_645 ?
O4 C2 O3 119.2(10) . . ?
O4 C2 C4 118.6(11) . . ?
C4 C2 Tb1 156.8(8) . 2_645 ?
C2 C4 H4 115.0 . . ?
C2 C4 C3 121.6(10) . . ?
C5 C4 C2 119.1(12) . . ?
C5 C4 H4 115.0 . . ?
C5 C4 C3 60.1(8) . . ?
C3 C4 H4 115.0 . . ?
O1 C1 Tb1 63.5(6) . 2_655 ?
O1 C1 C3 123.6(11) . . ?
O2 C1 Tb1 56.0(6) . 2_655 ?
O2 C1 O1 119.5(11) . . ?
O2 C1 C3 116.9(10) . . ?
C3 C1 Tb1 172.7(8) . 2_655 ?
C4 C5 H5A 117.6 . . ?
C4 C5 H5B 117.6 . . ?
C4 C5 C3 61.5(9) . . ?
H5A C5 H5B 114.7 . . ?
C3 C5 H5A 117.6 . . ?
C3 C5 H5B 117.6 . . ?
C8 C7 C6 121.7(12) . . ?
C8 C7 C12 119.5(14) . . ?
C12 C7 C6 118.8(13) . . ?
C4 C3 H3 113.8 . . ?
C1 C3 C4 124.9(10) . . ?
C1 C3 C5 121.3(12) . . ?
C1 C3 H3 113.8 . . ?
C5 C3 C4 58.4(9) . . ?
C5 C3 H3 113.8 . . ?
O5 C6 O6 123.1(13) . . ?
O5 C6 C7 119.1(12) . . ?
O6 C6 C7 117.7(11) . . ?
C7 C8 H8 119.9 . . ?
C7 C8 C9 120.3(15) . . ?
C9 C8 H8 119.9 . . ?
C7 C12 H12 120.8 . . ?
C11 C12 C7 118.4(17) . . ?
C11 C12 H12 120.8 . . ?
C12 C11 H11 119.0 . . ?
C10 C11 C12 122.0(19) . . ?
C10 C11 H11 119.0 . . ?
C11 C10 H10 120.5 . . ?
C9 C10 C11 119.0(18) . . ?
C9 C10 H10 120.5 . . ?
C8 C9 H9 119.6 . . ?
C10 C9 C8 120.8(18) . . ?
C10 C9 H9 119.6 . . ?

loop_
_geom_bond_atom_site_label_1
_geom_bond_atom_site_label_2
_geom_bond_distance
_geom_bond_site_symmetry_2
_geom_bond_publ_flag
Tb1 O3 2.517(8) 2_655 ?
Tb1 O3 2.388(10) . ?
Tb1 O4 2.528(10) 2_655 ?
Tb1 O5 2.294(10) . ?
Tb1 O1 2.644(8) 2_645 ?
Tb1 O1 2.359(11) . ?
Tb1 O2 2.479(11) 2_645 ?
Tb1 O7 2.390(9) . ?
Tb1 O6 2.363(8) 2_655 ?
Tb1 C2 2.880(12) 2_655 ?
Tb1 C1 2.954(12) 2_645 ?
O3 Tb1 2.517(8) 2_645 ?
O3 C2 1.281(15) . ?
O4 Tb1 2.528(10) 2_645 ?
O4 C2 1.256(14) . ?
O5 C6 1.240(15) . ?
O1 Tb1 2.644(8) 2_655 ?
O1 C1 1.270(13) . ?
O2 Tb1 2.479(11) 2_655 ?
O2 C1 1.268(13) . ?
O7 H7A 0.8622 . ?
O7 H7B 0.8621 . ?
O6 Tb1 2.363(8) 2_645 ?
O6 C6 1.263(15) . ?
C2 Tb1 2.880(12) 2_645 ?
C2 C4 1.494(17) . ?
C4 H4 0.9800 . ?
C4 C5 1.49(2) . ?
C4 C3 1.538(18) . ?
C1 Tb1 2.954(12) 2_655 ?
C1 C3 1.460(16) . ?
C5 H5A 0.9700 . ?
C5 H5B 0.9700 . ?
C5 C3 1.52(2) . ?
C7 C6 1.478(19) . ?
C7 C8 1.383(19) . ?
C7 C12 1.399(19) . ?
C3 H3 0.9800 . ?
C8 H8 0.9300 . ?
C8 C9 1.39(2) . ?
C12 H12 0.9300 . ?
C12 C11 1.39(2) . ?
C11 H11 0.9300 . ?
C11 C10 1.37(3) . ?
C10 H10 0.9300 . ?
C10 C9 1.37(3) . ?
C9 H9 0.9300 . ?

loop_
_geom_torsion_atom_site_label_1
_geom_torsion_atom_site_label_2
_geom_torsion_atom_site_label_3
_geom_torsion_atom_site_label_4
_geom_torsion
_geom_torsion_site_symmetry_1
_geom_torsion_site_symmetry_2
_geom_torsion_site_symmetry_3
_geom_torsion_site_symmetry_4
_geom_torsion_publ_flag
Tb1 O3 C2 Tb1 -118.5(8) . . . 2_645 ?
Tb1 O3 C2 O4 -99.0(11) . . . . ?
Tb1 O3 C2 O4 19.5(11) 2_645 . . . ?
Tb1 O3 C2 C4 88.3(13) . . . . ?
Tb1 O3 C2 C4 -153.2(10) 2_645 . . . ?
Tb1 O4 C2 O3 -19.4(11) 2_645 . . . ?
Tb1 O4 C2 C4 153.5(10) 2_645 . . . ?
Tb1 O5 C6 O6 -36(2) . . . . ?
Tb1 O5 C6 C7 142.2(13) . . . . ?
Tb1 O1 C1 Tb1 -125.6(14) . . . 2_655 ?
Tb1 O1 C1 O2 -125.2(13) . . . . ?
Tb1 O1 C1 O2 0.4(12) 2_655 . . . ?
Tb1 O1 C1 C3 177.8(11) 2_655 . . . ?
Tb1 O1 C1 C3 52(2) . . . . ?
Tb1 O2 C1 O1 -0.4(13) 2_655 . . . ?
Tb1 O2 C1 C3 -178.0(10) 2_655 . . . ?
Tb1 O6 C6 O5 -2(2) 2_645 . . . ?
Tb1 O6 C6 C7 -179.9(8) 2_645 . . . ?
Tb1 C2 C4 C5 -89(2) 2_645 . . . ?
Tb1 C2 C4 C3 -159.9(16) 2_645 . . . ?
O3 C2 C4 C5 0.7(17) . . . . ?
O3 C2 C4 C3 -70.3(17) . . . . ?
O4 C2 C4 C5 -172.1(11) . . . . ?
O4 C2 C4 C3 116.9(13) . . . . ?
O1 C1 C3 C4 12(2) . . . . ?
O1 C1 C3 C5 -59.3(18) . . . . ?
O2 C1 C3 C4 -170.8(12) . . . . ?
O2 C1 C3 C5 118.1(13) . . . . ?
C2 C4 C5 C3 -111.9(12) . . . . ?
C2 C4 C3 C1 -1(2) . . . . ?
C2 C4 C3 C5 107.7(15) . . . . ?
C4 C5 C3 C1 114.3(13) . . . . ?
C5 C4 C3 C1 -108.3(15) . . . . ?
C7 C8 C9 C10 -2(3) . . . . ?
C7 C12 C11 C10 -2(3) . . . . ?
C6 C7 C8 C9 179.4(14) . . . . ?
C6 C7 C12 C11 -177.8(15) . . . . ?
C8 C7 C6 O5 179.9(13) . . . . ?
C8 C7 C6 O6 -2(2) . . . . ?
C8 C7 C12 C11 2(2) . . . . ?
C12 C7 C6 O5 0(2) . . . . ?
C12 C7 C6 O6 177.9(13) . . . . ?
C12 C7 C8 C9 -1(2) . . . . ?
C12 C11 C10 C9 -1(4) . . . . ?
C11 C10 C9 C8 3(3) . . . . ?
